data_8101242
loop_
_publ_author_name
'Bl\"omker, Jens'
'Frey, Wolfgang'

_publ_section_title
;
Crystal structure of anthracene---5,10,15,20-tetraphenyl-21<i>H</i>,
23<i>H</i>-porphyrin (1/1), C~58~H~40~N~4~
;
_journal_issue 2
_journal_name_full 'Zeitschrift f\"ur Kristallographie - New Crystal Structures'
_journal_page_first 267
_journal_page_last 268
_journal_volume 215
_journal_year 2000
_chemical_formula_sum 'C58 H40 N4'
_chemical_formula_weight 792.94
_space_group_IT_number 2
_symmetry_cell_setting triclinic
_symmetry_space_group_name_Hall '-P 1'
_symmetry_space_group_name_H-M 'P -1'
_cell_angle_alpha 106.393(8)
_cell_angle_beta 101.822(9)
_cell_angle_gamma 105.468(9)
_cell_formula_units_Z 1
_cell_length_a 9.3524(11)
_cell_length_b 10.9001(12)
_cell_length_c 11.7806(11)
_cell_measurement_temperature 293(2)
_cell_volume 1058.2(2)
_diffrn_ambient_temperature 293(2)
_exptl_crystal_density_diffrn 1.244
_refine_ls_R_factor_obs 0.0620
_refine_ls_wR_factor_obs 0.1259
_cod_database_code 8101242

loop_
_symmetry_equiv_pos_as_xyz
'x, y, z'
'-x, -y, -z'

loop_
_atom_site_aniso_label
_atom_site_aniso_U_11
_atom_site_aniso_U_22
_atom_site_aniso_U_33
_atom_site_aniso_U_23
_atom_site_aniso_U_13
_atom_site_aniso_U_12
N1 0.0427(10) 0.0451(10) 0.0454(10) 0.0214(8) 0.0140(8) 0.0120(8)
C1 0.0486(12) 0.0431(11) 0.0437(11) 0.0214(9) 0.0163(10) 0.0150(10)
N2 0.0385(10) 0.0479(10) 0.0465(10) 0.0220(8) 0.0145(8) 0.0098(8)
C2 0.0521(13) 0.0553(13) 0.0499(13) 0.0308(11) 0.0121(11) 0.0126(11)
C3 0.0489(13) 0.0552(14) 0.0525(13) 0.0278(11) 0.0084(10) 0.0136(11)
C4 0.0437(12) 0.0441(12) 0.0444(12) 0.0181(10) 0.0126(10) 0.0137(9)
C5 0.0476(12) 0.0425(11) 0.0437(11) 0.0209(9) 0.0174(10) 0.0137(9)
C6 0.0474(12) 0.0463(12) 0.0442(11) 0.0206(10) 0.0184(10) 0.0121(10)
C7 0.0480(13) 0.0599(14) 0.0559(14) 0.0306(12) 0.0163(11) 0.0061(11)
C8 0.0415(12) 0.0604(15) 0.0551(14) 0.0256(12) 0.0131(10) 0.0044(11)
C9 0.0393(11) 0.0457(12) 0.0432(11) 0.0165(9) 0.0123(9) 0.0096(9)
C10 0.0414(11) 0.0448(12) 0.0431(11) 0.0163(9) 0.0116(9) 0.0133(9)
C11 0.0423(12) 0.0499(12) 0.0442(11) 0.0243(10) 0.0127(9) 0.0101(10)
C12 0.110(2) 0.069(2) 0.091(2) 0.048(2) 0.067(2) 0.046(2)
C13 0.121(3) 0.094(2) 0.093(2) 0.055(2) 0.076(2) 0.051(2)
C14 0.064(2) 0.073(2) 0.064(2) 0.0404(14) 0.0221(14) 0.0033(14)
C15 0.092(2) 0.0465(14) 0.056(2) 0.0240(12) 0.0118(14) 0.0053(13)
C16 0.090(2) 0.0486(14) 0.0487(13) 0.0210(11) 0.0244(13) 0.0165(13)
C17 0.0416(11) 0.0448(12) 0.0462(12) 0.0212(10) 0.0115(9) 0.0093(9)
C18 0.0541(14) 0.0581(14) 0.0478(13) 0.0202(11) 0.0153(11) 0.0122(11)
C19 0.068(2) 0.066(2) 0.0464(13) 0.0208(12) 0.0029(13) 0.0039(13)
C20 0.0476(14) 0.074(2) 0.071(2) 0.038(2) -0.0011(13) 0.0091(13)
C21 0.0472(14) 0.073(2) 0.082(2) 0.031(2) 0.0154(14) 0.0228(13)
C22 0.0497(14) 0.0618(15) 0.0582(14) 0.0178(12) 0.0127(12) 0.0199(12)
C1Z 0.092(3) 0.122(3) 0.080(2) 0.018(2) 0.040(2) 0.035(2)
C2Z 0.108(3) 0.153(4) 0.083(2) 0.045(3) 0.038(2) 0.074(3)
C3Z 0.150(4) 0.113(3) 0.093(3) 0.038(3) 0.053(3) 0.072(3)
C4Z 0.140(4) 0.085(2) 0.080(2) 0.027(2) 0.048(2) 0.050(2)
C5Z 0.098(2) 0.068(2) 0.065(2) 0.0190(15) 0.044(2) 0.037(2)
C6Z 0.075(2) 0.083(2) 0.064(2) 0.013(2) 0.035(2) 0.030(2)
C7Z 0.088(2) 0.063(2) 0.075(2) 0.013(2) 0.044(2) 0.015(2)

loop_
_atom_site_label
_atom_site_type_symbol
_atom_site_fract_x
_atom_site_fract_y
_atom_site_fract_z
_atom_site_U_iso_or_equiv
_atom_site_thermal_displace_type
_atom_site_occupancy
_atom_site_calc_flag
_atom_site_refinement_flags
_atom_site_disorder_group
N1 N 0.6091(2) 0.4743(2) 0.1544(2) 0.0438(4) Uani 1 d . .
C1 C 0.5414(3) 0.3969(2) 0.2154(2) 0.0436(5) Uani 1 d . .
N2 N 0.2838(2) 0.3850(2) 0.0047(2) 0.0439(4) Uani 1 d . .
H2 H 0.3707(2) 0.4399(2) 0.0072(2) 0.053 Uiso 1 calc R .
C2 C 0.6590(3) 0.3943(2) 0.3145(2) 0.0515(6) Uani 1 d . .
H2A H 0.6420(3) 0.3493(2) 0.3695(2) 0.062 Uiso 1 calc R .
C3 C 0.7972(3) 0.4688(2) 0.3126(2) 0.0523(6) Uani 1 d . .
H3 H 0.8943(3) 0.4844(2) 0.3650(2) 0.063 Uiso 1 calc R .
C4 C 0.7658(2) 0.5203(2) 0.2128(2) 0.0440(5) Uani 1 d . .
C5 C 0.3822(3) 0.3263(2) 0.1860(2) 0.0432(5) Uani 1 d . .
C6 C 0.2652(3) 0.3187(2) 0.0867(2) 0.0451(5) Uani 1 d . .
C7 C 0.1041(3) 0.2394(2) 0.0497(2) 0.0549(6) Uani 1 d . .
H7 H 0.0575(3) 0.1841(2) 0.0888(2) 0.066 Uiso 1 calc R .
C8 C 0.0304(3) 0.2585(2) -0.0522(2) 0.0543(6) Uani 1 d . .
H8 H -0.0754(3) 0.2184(2) -0.0952(2) 0.065 Uiso 1 calc R .
C9 C 0.1432(2) 0.3506(2) -0.0821(2) 0.0437(5) Uani 1 d . .
C10 C 0.1177(2) 0.3955(2) -0.1821(2) 0.0435(5) Uani 1 d . .
C11 C 0.3305(2) 0.2511(2) 0.2676(2) 0.0451(5) Uani 1 d . .
C12 C 0.2870(4) 0.3128(3) 0.3668(3) 0.0764(9) Uani 1 d . .
H12 H 0.2898(4) 0.4022(3) 0.3837(3) 0.092 Uiso 1 calc R .
C13 C 0.2391(4) 0.2437(4) 0.4421(3) 0.0877(10) Uani 1 d . .
H13 H 0.2117(4) 0.2874(4) 0.5099(3) 0.105 Uiso 1 calc R .
C14 C 0.2318(3) 0.1123(3) 0.4176(2) 0.0675(8) Uani 1 d . .
H14 H 0.1960(3) 0.0650(3) 0.4665(2) 0.081 Uiso 1 calc R .
C15 C 0.2773(3) 0.0503(3) 0.3208(2) 0.0694(8) Uani 1 d . .
H15 H 0.2753(3) -0.0388(3) 0.3049(2) 0.083 Uiso 1 calc R .
C16 C 0.3265(3) 0.1196(2) 0.2463(2) 0.0628(7) Uani 1 d . .
H16 H 0.3574(3) 0.0764(2) 0.1805(2) 0.075 Uiso 1 calc R .
C17 C -0.0463(2) 0.3483(2) -0.2628(2) 0.0446(5) Uani 1 d . .
C18 C -0.0914(3) 0.2588(2) -0.3844(2) 0.0546(6) Uani 1 d . .
H18 H -0.0190(3) 0.2274(2) -0.4154(2) 0.065 Uiso 1 calc R .
C19 C -0.2428(3) 0.2159(3) -0.4599(2) 0.0662(7) Uani 1 d . .
H19 H -0.2717(3) 0.1560(3) -0.5413(2) 0.079 Uiso 1 calc R .
C20 C -0.3504(3) 0.2615(3) -0.4150(3) 0.0672(8) Uani 1 d . .
H20 H -0.4521(3) 0.2329(3) -0.4660(3) 0.081 Uiso 1 calc R .
C21 C -0.3082(3) 0.3492(3) -0.2950(3) 0.0667(7) Uani 1 d . .
H21 H -0.3814(3) 0.3797(3) -0.2644(3) 0.080 Uiso 1 calc R .
C22 C -0.1571(3) 0.3923(3) -0.2195(2) 0.0579(6) Uani 1 d . .
H22 H -0.1294(3) 0.4519(3) -0.1381(2) 0.069 Uiso 1 calc R .
C1Z C 0.2228(4) -0.0622(4) -0.1923(3) 0.1001(12) Uani 1 d . .
H1Z H 0.1395(4) -0.1431(4) -0.2170(3) 0.120 Uiso 1 calc R .
C2Z C 0.2142(5) 0.0315(5) -0.2493(4) 0.1062(13) Uani 1 d . .
H2Z H 0.1231(5) 0.0147(5) -0.3100(4) 0.127 Uiso 1 calc R .
C3Z C 0.3403(6) 0.1510(5) -0.2171(4) 0.1100(13) Uani 1 d . .
H3Z H 0.3338(6) 0.2106(5) -0.2594(4) 0.132 Uiso 1 calc R .
C4Z C 0.4699(5) 0.1807(4) -0.1264(3) 0.0978(11) Uani 1 d . .
H4Z H 0.5516(5) 0.2619(4) -0.1051(3) 0.117 Uiso 1 calc R .
C5Z C 0.4852(4) 0.0908(3) -0.0621(3) 0.0733(8) Uani 1 d . .
C6Z C 0.3616(4) -0.0341(3) -0.0944(3) 0.0741(8) Uani 1 d . .
C7Z C 0.6197(4) 0.1218(3) 0.0321(3) 0.0777(9) Uani 1 d . .
H7Z H 0.7000(4) 0.2041(3) 0.0542(3) 0.093 Uiso 1 calc R .

loop_
_geom_bond_atom_site_label_1
_geom_bond_atom_site_label_2
_geom_bond_distance
_geom_bond_site_symmetry_2
_geom_bond_publ_flag
N1 C4 1.369(3) . ?
N1 C1 1.369(2) . ?
C1 C5 1.398(3) . ?
C1 C2 1.443(3) . ?
N2 C6 1.371(3) . ?
N2 C9 1.373(3) . ?
N2 H2 0.86 . ?
C2 C3 1.339(3) . ?
C2 H2A 0.93 . ?
C3 C4 1.450(3) . ?
C3 H3 0.93 . ?
C4 C10 1.405(3) 2_665 ?
C5 C6 1.394(3) . ?
C5 C11 1.503(3) . ?
C6 C7 1.426(3) . ?
C7 C8 1.356(3) . ?
C7 H7 0.93 . ?
C8 C9 1.425(3) . ?
C8 H8 0.93 . ?
C9 C10 1.399(3) . ?
C10 C4 1.405(3) 2_665 ?
C10 C17 1.493(3) . ?
C11 C12 1.371(3) . ?
C11 C16 1.372(3) . ?
C12 C13 1.384(4) . ?
C12 H12 0.93 . ?
C13 C14 1.359(4) . ?
C13 H13 0.93 . ?
C14 C15 1.362(4) . ?
C14 H14 0.93 . ?
C15 C16 1.381(3) . ?
C15 H15 0.93 . ?
C16 H16 0.93 . ?
C17 C22 1.381(3) . ?
C17 C18 1.388(3) . ?
C18 C19 1.382(3) . ?
C18 H18 0.93 . ?
C19 C20 1.369(4) . ?
C19 H19 0.93 . ?
C20 C21 1.369(4) . ?
C20 H20 0.93 . ?
C21 C22 1.380(3) . ?
C21 H21 0.93 . ?
C22 H22 0.93 . ?
C1Z C2Z 1.381(5) . ?
C1Z C6Z 1.444(5) . ?
C1Z H1Z 0.93 . ?
C2Z C3Z 1.396(6) . ?
C2Z H2Z 0.93 . ?
C3Z C4Z 1.334(5) . ?
C3Z H3Z 0.93 . ?
C4Z C5Z 1.415(4) . ?
C4Z H4Z 0.93 . ?
C5Z C7Z 1.385(4) . ?
C5Z C6Z 1.422(4) . ?
C6Z C7Z 1.384(4) 2_655 ?
C7Z C6Z 1.384(4) 2_655 ?
C7Z H7Z 0.93 . ?
